data_7235226
loop_
_publ_author_name
'Okayasu, Misaki'
'Kikkawa, Shoko'
'Hikawa, Hidemasa'
'Azumaya, Isao'

_publ_section_title
;
 Co-crystals of 9,9&#x2032;-bianthracene-10,10&#x2032;-dicarboxylic acid
 with linear bidentate basic ligand molecules: synthesis, crystal
 structure, and properties based on the layer structure exfoliated by
 water
;
_journal_issue 3
_journal_name_full CrystEngComm
_journal_page_first 497
_journal_page_last 505
_journal_paper_doi 10.1039/C9CE01460H
_journal_volume 22
_journal_year 2020
_chemical_formula_moiety 'C42 H26 N2 O4'
_chemical_formula_sum 'C42 H26 N2 O4'
_chemical_formula_weight 622.68
_space_group_crystal_system orthorhombic
_space_group_IT_number 61
_space_group_name_Hall '-P 2ac 2ab'
_space_group_name_H-M_alt 'P b c a'
_atom_sites_solution_hydrogens geom
_atom_sites_solution_primary direct
_atom_sites_solution_secondary difmap
_audit_update_record
;
2019-09-11 deposited with the CCDC.	2019-11-19 downloaded from the CCDC.
;
_cell_angle_alpha 90.0000
_cell_angle_beta 90.0000
_cell_angle_gamma 90.0000
_cell_formula_units_Z 8
_cell_length_a 12.1391(2)
_cell_length_b 12.75610(12)
_cell_length_c 38.9751(4)
_cell_measurement_reflns_used 32331
_cell_measurement_temperature 93
_cell_measurement_theta_max 72.58
_cell_measurement_theta_min 4.25
_cell_volume 6035.20(13)
_computing_cell_refinement 'CrysAlisPro 1.171.38.43 (Rigaku OD, 2015)'
_computing_data_collection 'CrysAlisPro 1.171.38.43 (Rigaku OD, 2015)'
_computing_data_reduction 'CrysAlisPro 1.171.38.43 (Rigaku OD, 2015)'
_computing_molecular_graphics 'CrystalStructure 4.2.2'
_computing_publication_material 'CrystalStructure 4.2.2 (Rigaku, 2016)'
_computing_structure_refinement 'SHELXL Version 2014/7 (Sheldrick, 2008)'
_computing_structure_solution 'SHELXT Version 2014/5 (Sheldrick, 2014)'
_diffrn_ambient_temperature 93
_diffrn_detector_area_resol_mean 5.811
_diffrn_measured_fraction_theta_full 0.986
_diffrn_measured_fraction_theta_max 0.985
_diffrn_measurement_device_type 'Rigaku XtaLAB P200'
_diffrn_measurement_method \w
_diffrn_radiation_type 'Cu K\a'
_diffrn_radiation_wavelength 1.54187
_diffrn_reflns_av_R_equivalents 0.0593
_diffrn_reflns_Laue_measured_fraction_full 0.986
_diffrn_reflns_Laue_measured_fraction_max 0.985
_diffrn_reflns_limit_h_max 14
_diffrn_reflns_limit_h_min -12
_diffrn_reflns_limit_k_max 15
_diffrn_reflns_limit_k_min -15
_diffrn_reflns_limit_l_max 46
_diffrn_reflns_limit_l_min -46
_diffrn_reflns_number 79408
_diffrn_reflns_point_group_measured_fraction_full 0.986
_diffrn_reflns_point_group_measured_fraction_max 0.985
_diffrn_reflns_theta_full 67.687
_diffrn_reflns_theta_max 68.249
_diffrn_reflns_theta_min 4.291
_diffrn_standards_number 0
_exptl_absorpt_coefficient_mu 0.711
_exptl_absorpt_correction_T_max 0.965
_exptl_absorpt_correction_T_min 0.711
_exptl_absorpt_correction_type multi-scan
_exptl_absorpt_process_details
;
CrysAlisPro 1.171.38.43 (Rigaku Oxford Diffraction, 2015)
Empirical absorption correction using spherical harmonics,
 implemented in SCALE3 ABSPACK scaling algorithm.
;
_exptl_crystal_colour colorless
_exptl_crystal_density_diffrn 1.370
_exptl_crystal_density_method 'not measured'
_exptl_crystal_description prism
_exptl_crystal_F_000 2592.00
_exptl_crystal_size_max 0.120
_exptl_crystal_size_mid 0.070
_exptl_crystal_size_min 0.050
_refine_diff_density_max 0.59
_refine_diff_density_min -0.36
_refine_ls_extinction_method none
_refine_ls_goodness_of_fit_ref 1.146
_refine_ls_hydrogen_treatment mixed
_refine_ls_number_parameters 441
_refine_ls_number_reflns 5453
_refine_ls_number_restraints 0
_refine_ls_R_factor_all 0.0990
_refine_ls_R_factor_gt 0.0954
_refine_ls_shift/su_max 0.000
_refine_ls_structure_factor_coef Fsqd
_refine_ls_weighting_details 'w = 1/[\s^2^(Fo^2^)+(0.1361P)^2^+16.7077P] where P=(Fo^2^+2Fc^2^)/3'
_refine_ls_weighting_scheme calc
_refine_ls_wR_factor_gt 0.2882
_refine_ls_wR_factor_ref 0.2908
_reflns_Friedel_coverage 0.000
_reflns_number_gt 4986
_reflns_number_total 5453
_reflns_threshold_expression F^2^>2.0\s(F^2^)
_cod_data_source_file c9ce01460h3.cif
_cod_data_source_block ayo3a_cu
_cod_depositor_comments
;Adding full bibliography for 7235220--7235226.cif.

 Adding full bibliography for 7235220--7235226.cif.
;
_cod_database_code 7235226

loop_
_space_group_symop_id
_space_group_symop_operation_xyz
1 +X,+Y,+Z
2 1/2+X,1/2-Y,-Z
3 -X,1/2+Y,1/2-Z
4 1/2-X,-Y,1/2+Z
5 -X,-Y,-Z
6 -1/2-X,-1/2+Y,+Z
7 +X,-1/2-Y,-1/2+Z
8 -1/2+X,+Y,-1/2-Z

loop_
_atom_site_label
_atom_site_type_symbol
_atom_site_fract_x
_atom_site_fract_y
_atom_site_fract_z
_atom_site_U_iso_or_equiv
_atom_site_adp_type
_atom_site_occupancy
_atom_site_site_symmetry_order
_atom_site_calc_flag
_atom_site_refinement_flags_posn
_atom_site_refinement_flags_adp
O1 O 0.3860(2) 0.3022(2) 0.81799(7) 0.0333(7) Uani 1 1 d . .
O2 O 0.3754(2) 0.4771(2) 0.81346(7) 0.0346(7) Uani 1 1 d . .
O3 O 0.3623(2) 0.2246(2) 0.52809(7) 0.0351(7) Uani 1 1 d . .
O4 O 0.3734(3) 0.3992(2) 0.52283(7) 0.0414(8) Uani 1 1 d . .
N1 N 0.3805(2) 0.3191(2) 0.88729(8) 0.0256(7) Uani 1 1 d . .
N2 N 0.3800(3) 0.2957(3) 0.95915(8) 0.0317(8) Uani 1 1 d . .
C1 C 0.6245(3) 0.5349(3) 0.73777(11) 0.0315(9) Uani 1 1 d . .
H1A H 0.6811 0.5748 0.7484 0.038 Uiso 1 1 calc R U
C2 C 0.5485(3) 0.4841(3) 0.75743(10) 0.0295(8) Uani 1 1 d . .
H2 H 0.5528 0.4893 0.7817 0.035 Uiso 1 1 calc R U
C3 C 0.4626(3) 0.4232(3) 0.74230(10) 0.0257(8) Uani 1 1 d . .
C4 C 0.3815(3) 0.3736(3) 0.76235(10) 0.0271(8) Uani 1 1 d . .
C5 C 0.3000(3) 0.3099(3) 0.74673(10) 0.0269(8) Uani 1 1 d . .
C6 C 0.2115(3) 0.2646(3) 0.76605(9) 0.0279(8) Uani 1 1 d . .
H6 H 0.2073 0.2763 0.7901 0.033 Uiso 1 1 calc R U
C7 C 0.1332(3) 0.2047(3) 0.75028(11) 0.0303(8) Uani 1 1 d . .
H7 H 0.0739 0.1767 0.7633 0.036 Uiso 1 1 calc R U
C8 C 0.1399(3) 0.1844(3) 0.71493(11) 0.0315(9) Uani 1 1 d . .
H8 H 0.0865 0.1403 0.7045 0.038 Uiso 1 1 calc R U
C9 C 0.2213(3) 0.2265(3) 0.69541(10) 0.0293(8) Uani 1 1 d . .
H9 H 0.2245 0.2110 0.6716 0.035 Uiso 1 1 calc R U
C10 C 0.3027(3) 0.2943(3) 0.71039(10) 0.0261(8) Uani 1 1 d . .
C11 C 0.3812(3) 0.3472(3) 0.68996(9) 0.0256(8) Uani 1 1 d . .
C12 C 0.4607(3) 0.4118(3) 0.70578(10) 0.0256(8) Uani 1 1 d . .
C13 C 0.5404(3) 0.4686(3) 0.68593(10) 0.0299(8) Uani 1 1 d . .
H13 H 0.5382 0.4645 0.6616 0.036 Uiso 1 1 calc R U
C14 C 0.6192(3) 0.5282(3) 0.70145(11) 0.0313(9) Uani 1 1 d . .
H14 H 0.6710 0.5656 0.6879 0.038 Uiso 1 1 calc R U
C15 C 0.3807(3) 0.3906(3) 0.80014(10) 0.0284(8) Uani 1 1 d . .
C16 C 0.3771(3) 0.3375(3) 0.65191(10) 0.0274(8) Uani 1 1 d . .
C17 C 0.2920(3) 0.3886(3) 0.63316(10) 0.0280(8) Uani 1 1 d . .
C18 C 0.2079(3) 0.4479(3) 0.65065(10) 0.0307(8) Uani 1 1 d . .
H18 H 0.2113 0.4562 0.6748 0.037 Uiso 1 1 calc R U
C19 C 0.1238(3) 0.4919(3) 0.63263(11) 0.0362(9) Uani 1 1 d . .
H19 H 0.0682 0.5300 0.6444 0.043 Uiso 1 1 calc R U
C20 C 0.1185(3) 0.4812(3) 0.59614(11) 0.0335(9) Uani 1 1 d . .
H20 H 0.0589 0.5118 0.5839 0.040 Uiso 1 1 calc R U
C21 C 0.1974(3) 0.4279(3) 0.57876(10) 0.0307(8) Uani 1 1 d . .
H21 H 0.1926 0.4220 0.5545 0.037 Uiso 1 1 calc R U
C22 C 0.2881(3) 0.3802(3) 0.59649(9) 0.0252(8) Uani 1 1 d . .
C23 C 0.3700(3) 0.3237(3) 0.57889(9) 0.0251(8) Uani 1 1 d . .
C24 C 0.4558(3) 0.2737(3) 0.59729(10) 0.0272(8) Uani 1 1 d . .
C25 C 0.5432(3) 0.2190(3) 0.58007(10) 0.0295(8) Uani 1 1 d . .
H25 H 0.5440 0.2164 0.5557 0.035 Uiso 1 1 calc R U
C26 C 0.6252(3) 0.1708(3) 0.59820(11) 0.0320(9) Uani 1 1 d . .
H26 H 0.6824 0.1350 0.5864 0.038 Uiso 1 1 calc R U
C27 C 0.6253(3) 0.1738(3) 0.63444(11) 0.0317(9) Uani 1 1 d . .
H27 H 0.6822 0.1393 0.6468 0.038 Uiso 1 1 calc R U
C28 C 0.5445(3) 0.2257(3) 0.65187(10) 0.0301(8) Uani 1 1 d . .
H28 H 0.5454 0.2262 0.6762 0.036 Uiso 1 1 calc R U
C29 C 0.4581(3) 0.2795(3) 0.63393(10) 0.0267(8) Uani 1 1 d . .
C30 C 0.3684(3) 0.3201(3) 0.54078(10) 0.0302(8) Uani 1 1 d . .
C31 C 0.4576(3) 0.2618(3) 0.90333(9) 0.0250(8) Uani 1 1 d . .
C32 C 0.5415(3) 0.2116(3) 0.88348(9) 0.0273(8) Uani 1 1 d . .
H32 H 0.5427 0.2188 0.8592 0.033 Uiso 1 1 calc R U
C33 C 0.6199(3) 0.1531(3) 0.89978(10) 0.0299(8) Uani 1 1 d . .
H33 H 0.6758 0.1201 0.8866 0.036 Uiso 1 1 calc R U
C34 C 0.6198(3) 0.1408(3) 0.93557(11) 0.0314(9) Uani 1 1 d . .
H34 H 0.6756 0.0997 0.9461 0.038 Uiso 1 1 calc R U
C35 C 0.5412(3) 0.1866(3) 0.95547(10) 0.0321(9) Uani 1 1 d . .
H35 H 0.5417 0.1771 0.9796 0.039 Uiso 1 1 calc R U
C36 C 0.4577(3) 0.2495(3) 0.93945(10) 0.0274(8) Uani 1 1 d . .
C37 C 0.3039(3) 0.3554(3) 0.94305(10) 0.0287(8) Uani 1 1 d . .
C38 C 0.2211(3) 0.4071(3) 0.96299(10) 0.0358(9) Uani 1 1 d . .
H38 H 0.2209 0.4010 0.9873 0.043 Uiso 1 1 calc R U
C39 C 0.1428(3) 0.4649(3) 0.94679(11) 0.0340(9) Uani 1 1 d . .
H39 H 0.0875 0.4989 0.9600 0.041 Uiso 1 1 calc R U
C40 C 0.1421(3) 0.4752(3) 0.91093(10) 0.0304(8) Uani 1 1 d . .
H40 H 0.0858 0.5156 0.9004 0.036 Uiso 1 1 calc R U
C41 C 0.2204(3) 0.4287(3) 0.89082(10) 0.0279(8) Uani 1 1 d . .
H41 H 0.2195 0.4374 0.8666 0.033 Uiso 1 1 calc R U
C42 C 0.3036(3) 0.3669(3) 0.90699(9) 0.0238(7) Uani 1 1 d . .
H1 H 0.383(3) 0.311(3) 0.8432(11) 0.028(11) Uiso 1 1 d . .
H3 H 0.367(3) 0.221(3) 0.5023(11) 0.030(11) Uiso 1 1 d . .

loop_
_atom_site_aniso_label
_atom_site_aniso_U_11
_atom_site_aniso_U_22
_atom_site_aniso_U_33
_atom_site_aniso_U_23
_atom_site_aniso_U_13
_atom_site_aniso_U_12
O1 0.0398(16) 0.0237(13) 0.0364(15) 0.0020(11) -0.0002(12) 0.0010(11)
O2 0.0351(16) 0.0250(14) 0.0436(15) -0.0059(11) 0.0002(12) 0.0022(11)
O3 0.0386(17) 0.0308(15) 0.0358(15) -0.0025(11) -0.0002(12) -0.0029(12)
O4 0.0520(19) 0.0325(16) 0.0398(15) 0.0038(12) -0.0010(13) 0.0035(13)
N1 0.0218(16) 0.0227(15) 0.0323(16) 0.0010(12) -0.0004(12) -0.0026(12)
N2 0.0246(17) 0.0369(18) 0.0336(16) 0.0024(14) 0.0006(13) 0.0068(14)
C1 0.0199(19) 0.0225(18) 0.052(2) -0.0027(16) -0.0008(15) 0.0001(14)
C2 0.024(2) 0.0241(18) 0.041(2) -0.0033(15) -0.0022(15) 0.0005(15)
C3 0.0195(18) 0.0180(16) 0.040(2) -0.0007(14) -0.0022(14) 0.0031(13)
C4 0.0221(19) 0.0200(17) 0.039(2) 0.0016(14) -0.0009(14) 0.0017(14)
C5 0.024(2) 0.0214(17) 0.0350(19) 0.0006(14) 0.0002(14) 0.0018(14)
C6 0.027(2) 0.0226(18) 0.0339(19) -0.0013(14) 0.0020(14) 0.0000(14)
C7 0.0185(19) 0.0243(18) 0.048(2) 0.0064(16) 0.0034(15) -0.0036(14)
C8 0.023(2) 0.0229(18) 0.048(2) 0.0005(16) -0.0055(16) -0.0055(15)
C9 0.024(2) 0.0280(19) 0.0360(19) -0.0031(15) -0.0034(14) -0.0010(15)
C10 0.0228(19) 0.0169(16) 0.039(2) -0.0004(14) -0.0007(15) -0.0008(14)
C11 0.0178(18) 0.0216(17) 0.0376(19) 0.0010(14) 0.0005(14) 0.0027(13)
C12 0.0184(18) 0.0158(16) 0.043(2) 0.0005(14) 0.0006(14) 0.0029(13)
C13 0.027(2) 0.0240(18) 0.038(2) -0.0001(15) 0.0033(15) 0.0029(15)
C14 0.0222(19) 0.0187(17) 0.053(2) -0.0002(16) 0.0061(16) 0.0017(14)
C15 0.0187(18) 0.0214(18) 0.045(2) -0.0032(15) 0.0001(15) -0.0001(14)
C16 0.0218(19) 0.0195(17) 0.041(2) 0.0017(15) -0.0001(14) -0.0023(14)
C17 0.0216(19) 0.0208(17) 0.042(2) 0.0002(15) 0.0015(15) -0.0029(14)
C18 0.031(2) 0.0213(18) 0.039(2) -0.0012(15) 0.0024(16) -0.0012(15)
C19 0.028(2) 0.0253(19) 0.055(2) 0.0022(17) 0.0056(17) 0.0044(16)
C20 0.025(2) 0.0198(18) 0.056(2) 0.0072(16) -0.0064(16) 0.0003(15)
C21 0.027(2) 0.0239(18) 0.041(2) 0.0056(15) -0.0038(15) -0.0012(15)
C22 0.0207(18) 0.0166(16) 0.0385(19) 0.0027(14) -0.0010(14) -0.0040(13)
C23 0.0212(18) 0.0181(16) 0.0359(19) 0.0027(14) -0.0008(14) -0.0007(13)
C24 0.025(2) 0.0170(17) 0.040(2) 0.0010(14) 0.0000(15) -0.0047(14)
C25 0.028(2) 0.0245(18) 0.036(2) -0.0021(15) 0.0009(15) -0.0036(15)
C26 0.026(2) 0.0220(18) 0.048(2) 0.0007(16) 0.0023(16) 0.0011(15)
C27 0.023(2) 0.0229(18) 0.049(2) 0.0026(16) -0.0023(16) 0.0023(15)
C28 0.028(2) 0.0255(19) 0.0362(19) 0.0020(15) -0.0024(15) -0.0031(15)
C29 0.0242(19) 0.0173(17) 0.039(2) 0.0011(14) 0.0005(15) -0.0039(14)
C30 0.0207(19) 0.031(2) 0.039(2) -0.0006(16) -0.0006(15) 0.0017(15)
C31 0.0195(18) 0.0184(17) 0.0370(19) -0.0003(14) -0.0008(14) -0.0014(13)
C32 0.0251(19) 0.0259(18) 0.0310(18) -0.0010(14) 0.0036(14) -0.0027(15)
C33 0.0212(19) 0.0254(19) 0.043(2) -0.0035(16) 0.0035(15) 0.0013(14)
C34 0.0227(19) 0.0235(18) 0.048(2) 0.0032(16) -0.0034(15) 0.0029(15)
C35 0.025(2) 0.036(2) 0.0353(19) 0.0029(16) -0.0013(15) 0.0029(16)
C36 0.0201(19) 0.0253(18) 0.0367(19) -0.0005(15) 0.0012(14) 0.0012(14)
C37 0.0196(18) 0.0270(19) 0.039(2) 0.0006(15) 0.0002(15) 0.0018(14)
C38 0.032(2) 0.042(2) 0.0333(19) 0.0006(17) 0.0032(16) 0.0105(18)
C39 0.026(2) 0.030(2) 0.047(2) -0.0039(17) 0.0043(16) 0.0053(16)
C40 0.026(2) 0.0208(18) 0.044(2) -0.0012(15) -0.0043(16) 0.0024(15)
C41 0.0225(19) 0.0251(18) 0.0361(19) 0.0020(15) -0.0025(14) -0.0017(14)
C42 0.0170(17) 0.0175(16) 0.0369(19) -0.0015(14) -0.0009(14) -0.0020(13)

loop_
_atom_type_symbol
_atom_type_description
_atom_type_scat_dispersion_real
_atom_type_scat_dispersion_imag
_atom_type_scat_source
C C 0.0181 0.0091
;
International Tables for Crystallography
(Vol. C, Tables 4.2.6.8 and 6.1.1.4)
;
H H 0.0000 0.0000
;
International Tables for Crystallography
(Vol. C, Table 6.1.1.4)
;
O O 0.0492 0.0322
;
International Tables for Crystallography
(Vol. C, Tables 4.2.6.8 and 6.1.1.4)
;
N N 0.0311 0.0180
;
International Tables for Crystallography
(Vol. C, Tables 4.2.6.8 and 6.1.1.4)
;

loop_
_geom_angle_atom_site_label_1
_geom_angle_atom_site_label_2
_geom_angle_atom_site_label_3
_geom_angle
C15 O1 H1 115(3)
C30 O3 H3 114(2)
C31 N1 C42 117.5(3)
C36 N2 C37 117.3(3)
C2 C1 C14 120.1(3)
C2 C1 H1A 120.0
C14 C1 H1A 120.0
C1 C2 C3 121.4(4)
C1 C2 H2 119.3
C3 C2 H2 119.3
C4 C3 C2 121.7(3)
C4 C3 C12 119.7(3)
C2 C3 C12 118.5(3)
C3 C4 C5 120.5(3)
C3 C4 C15 119.3(3)
C5 C4 C15 120.2(3)
C4 C5 C10 119.3(3)
C4 C5 C6 121.9(3)
C10 C5 C6 118.7(3)
C7 C6 C5 120.7(3)
C7 C6 H6 119.6
C5 C6 H6 119.6
C6 C7 C8 120.3(3)
C6 C7 H7 119.9
C8 C7 H7 119.9
C9 C8 C7 121.2(3)
C9 C8 H8 119.4
C7 C8 H8 119.4
C8 C9 C10 120.7(4)
C8 C9 H9 119.6
C10 C9 H9 119.6
C11 C10 C5 120.5(3)
C11 C10 C9 121.4(3)
C5 C10 C9 118.1(3)
C12 C11 C10 119.6(3)
C12 C11 C16 120.4(3)
C10 C11 C16 120.0(3)
C11 C12 C3 120.3(3)
C11 C12 C13 121.3(3)
C3 C12 C13 118.3(3)
C14 C13 C12 121.0(4)
C14 C13 H13 119.5
C12 C13 H13 119.5
C13 C14 C1 120.5(4)
C13 C14 H14 119.8
C1 C14 H14 119.8
O2 C15 O1 123.2(4)
O2 C15 C4 123.5(3)
O1 C15 C4 113.3(3)
C29 C16 C17 119.3(4)
C29 C16 C11 120.9(3)
C17 C16 C11 119.8(3)
C16 C17 C22 120.1(3)
C16 C17 C18 120.8(4)
C22 C17 C18 119.1(3)
C19 C18 C17 120.3(4)
C19 C18 H18 119.9
C17 C18 H18 119.9
C18 C19 C20 120.5(4)
C18 C19 H19 119.7
C20 C19 H19 119.7
C21 C20 C19 120.8(4)
C21 C20 H20 119.6
C19 C20 H20 119.6
C20 C21 C22 120.9(4)
C20 C21 H21 119.5
C22 C21 H21 119.5
C23 C22 C17 120.0(3)
C23 C22 C21 121.6(3)
C17 C22 C21 118.3(3)
C22 C23 C24 120.2(3)
C22 C23 C30 119.6(3)
C24 C23 C30 120.1(3)
C23 C24 C29 119.8(3)
C23 C24 C25 121.7(3)
C29 C24 C25 118.5(3)
C26 C25 C24 121.0(4)
C26 C25 H25 119.5
C24 C25 H25 119.5
C25 C26 C27 120.3(4)
C25 C26 H26 119.8
C27 C26 H26 119.8
C28 C27 C26 120.7(3)
C28 C27 H27 119.7
C26 C27 H27 119.7
C27 C28 C29 121.0(4)
C27 C28 H28 119.5
C29 C28 H28 119.5
C16 C29 C24 120.5(3)
C16 C29 C28 121.1(3)
C24 C29 C28 118.4(3)
O4 C30 O3 123.2(4)
O4 C30 C23 122.9(3)
O3 C30 C23 113.9(3)
N1 C31 C36 121.6(3)
N1 C31 C32 119.2(3)
C36 C31 C32 119.2(3)
C33 C32 C31 119.3(3)
C33 C32 H32 120.4
C31 C32 H32 120.4
C32 C33 C34 121.5(3)
C32 C33 H33 119.2
C34 C33 H33 119.2
C35 C34 C33 121.3(3)
C35 C34 H34 119.4
C33 C34 H34 119.4
C34 C35 C36 119.1(4)
C34 C35 H35 120.4
C36 C35 H35 120.4
N2 C36 C31 121.0(3)
N2 C36 C35 119.3(3)
C31 C36 C35 119.7(3)
N2 C37 C42 121.5(3)
N2 C37 C38 119.2(3)
C42 C37 C38 119.4(3)
C39 C38 C37 119.3(4)
C39 C38 H38 120.4
C37 C38 H38 120.4
C38 C39 C40 121.2(4)
C38 C39 H39 119.4
C40 C39 H39 119.4
C41 C40 C39 121.7(3)
C41 C40 H40 119.1
C39 C40 H40 119.1
C40 C41 C42 118.6(3)
C40 C41 H41 120.7
C42 C41 H41 120.7
N1 C42 C37 121.0(3)
N1 C42 C41 119.1(3)
C37 C42 C41 119.9(3)

loop_
_geom_bond_atom_site_label_1
_geom_bond_atom_site_label_2
_geom_bond_distance
O1 C15 1.326(5)
O1 H1 0.99(4)
O2 C15 1.221(5)
O3 C30 1.317(5)
O3 H3 1.01(4)
O4 C30 1.230(5)
N1 C31 1.342(5)
N1 C42 1.354(5)
N2 C36 1.352(5)
N2 C37 1.352(5)
C1 C2 1.363(5)
C1 C14 1.419(6)
C1 H1A 0.9500
C2 C3 1.427(5)
C2 H2 0.9500
C3 C4 1.407(5)
C3 C12 1.431(5)
C4 C5 1.417(5)
C4 C15 1.489(5)
C5 C10 1.431(5)
C5 C6 1.434(5)
C6 C7 1.366(5)
C6 H6 0.9500
C7 C8 1.404(6)
C7 H7 0.9500
C8 C9 1.358(5)
C8 H8 0.9500
C9 C10 1.437(5)
C9 H9 0.9500
C10 C11 1.413(5)
C11 C12 1.411(5)
C11 C16 1.489(5)
C12 C13 1.434(5)
C13 C14 1.364(5)
C13 H13 0.9500
C14 H14 0.9500
C16 C29 1.416(5)
C16 C17 1.423(5)
C17 C22 1.434(5)
C17 C18 1.441(5)
C18 C19 1.360(6)
C18 H18 0.9500
C19 C20 1.430(6)
C19 H19 0.9500
C20 C21 1.356(6)
C20 H20 0.9500
C21 C22 1.435(5)
C21 H21 0.9500
C22 C23 1.407(5)
C23 C24 1.416(5)
C23 C30 1.486(5)
C24 C29 1.431(5)
C24 C25 1.435(5)
C25 C26 1.368(5)
C25 H25 0.9500
C26 C27 1.413(6)
C26 H26 0.9500
C27 C28 1.365(5)
C27 H27 0.9500
C28 C29 1.435(5)
C28 H28 0.9500
C31 C36 1.416(5)
C31 C32 1.431(5)
C32 C33 1.366(5)
C32 H32 0.9500
C33 C34 1.404(6)
C33 H33 0.9500
C34 C35 1.361(5)
C34 H34 0.9500
C35 C36 1.436(5)
C35 H35 0.9500
C37 C42 1.413(5)
C37 C38 1.431(5)
C38 C39 1.359(6)
C38 H38 0.9500
C39 C40 1.404(6)
C39 H39 0.9500
C40 C41 1.368(5)
C40 H40 0.9500
C41 C42 1.427(5)
C41 H41 0.9500

loop_
_geom_hbond_atom_site_label_D
_geom_hbond_atom_site_label_H
_geom_hbond_atom_site_label_A
_geom_hbond_site_symmetry_A
_geom_hbond_distance_DA
_geom_hbond_distance_DH
_geom_hbond_distance_HA
_geom_hbond_angle_DHA
_geom_hbond_publ_flag
O1 H1 N1 . 2.710(4) 0.990 1.721 177.0 no
O3 H3 N2 7_565 2.708(4) 1.007 1.703 174.8 no

loop_
_geom_torsion_atom_site_label_1
_geom_torsion_atom_site_label_2
_geom_torsion_atom_site_label_3
_geom_torsion_atom_site_label_4
_geom_torsion
C14 C1 C2 C3 0.2(5)
C1 C2 C3 C4 -177.6(3)
C1 C2 C3 C12 3.1(5)
C2 C3 C4 C5 -177.3(3)
C12 C3 C4 C5 2.0(5)
C2 C3 C4 C15 4.0(5)
C12 C3 C4 C15 -176.7(3)
C3 C4 C5 C10 1.5(5)
C15 C4 C5 C10 -179.7(3)
C3 C4 C5 C6 -175.3(3)
C15 C4 C5 C6 3.4(5)
C4 C5 C6 C7 179.0(3)
C10 C5 C6 C7 2.1(5)
C5 C6 C7 C8 1.7(5)
C6 C7 C8 C9 -2.5(6)
C7 C8 C9 C10 -0.6(6)
C4 C5 C10 C11 -4.1(5)
C6 C5 C10 C11 172.9(3)
C4 C5 C10 C9 177.9(3)
C6 C5 C10 C9 -5.1(5)
C8 C9 C10 C11 -173.5(3)
C8 C9 C10 C5 4.4(5)
C5 C10 C11 C12 3.0(5)
C9 C10 C11 C12 -179.1(3)
C5 C10 C11 C16 -174.8(3)
C9 C10 C11 C16 3.1(5)
C10 C11 C12 C3 0.6(5)
C16 C11 C12 C3 178.4(3)
C10 C11 C12 C13 -178.7(3)
C16 C11 C12 C13 -0.9(5)
C4 C3 C12 C11 -3.1(5)
C2 C3 C12 C11 176.2(3)
C4 C3 C12 C13 176.2(3)
C2 C3 C12 C13 -4.5(5)
C11 C12 C13 C14 -177.9(3)
C3 C12 C13 C14 2.8(5)
C12 C13 C14 C1 0.4(5)
C2 C1 C14 C13 -2.0(5)
C3 C4 C15 O2 56.3(5)
C5 C4 C15 O2 -122.4(4)
C3 C4 C15 O1 -123.8(4)
C5 C4 C15 O1 57.5(4)
C12 C11 C16 C29 73.3(5)
C10 C11 C16 C29 -108.9(4)
C12 C11 C16 C17 -105.6(4)
C10 C11 C16 C17 72.2(5)
C29 C16 C17 C22 0.6(5)
C11 C16 C17 C22 179.6(3)
C29 C16 C17 C18 179.7(3)
C11 C16 C17 C18 -1.4(5)
C16 C17 C18 C19 -176.6(3)
C22 C17 C18 C19 2.4(5)
C17 C18 C19 C20 -0.8(6)
C18 C19 C20 C21 -0.6(6)
C19 C20 C21 C22 0.4(6)
C16 C17 C22 C23 -1.6(5)
C18 C17 C22 C23 179.3(3)
C16 C17 C22 C21 176.5(3)
C18 C17 C22 C21 -2.5(5)
C20 C21 C22 C23 179.3(3)
C20 C21 C22 C17 1.2(5)
C17 C22 C23 C24 0.8(5)
C21 C22 C23 C24 -177.2(3)
C17 C22 C23 C30 -176.8(3)
C21 C22 C23 C30 5.1(5)
C22 C23 C24 C29 0.9(5)
C30 C23 C24 C29 178.6(3)
C22 C23 C24 C25 -177.4(3)
C30 C23 C24 C25 0.3(5)
C23 C24 C25 C26 -179.7(3)
C29 C24 C25 C26 1.9(5)
C24 C25 C26 C27 0.1(6)
C25 C26 C27 C28 -0.7(6)
C26 C27 C28 C29 -0.7(6)
C17 C16 C29 C24 1.2(5)
C11 C16 C29 C24 -177.8(3)
C17 C16 C29 C28 -179.2(3)
C11 C16 C29 C28 1.9(5)
C23 C24 C29 C16 -1.9(5)
C25 C24 C29 C16 176.4(3)
C23 C24 C29 C28 178.4(3)
C25 C24 C29 C28 -3.3(5)
C27 C28 C29 C16 -177.0(3)
C27 C28 C29 C24 2.7(5)
C22 C23 C30 O4 59.0(5)
C24 C23 C30 O4 -118.7(4)
C22 C23 C30 O3 -121.7(4)
C24 C23 C30 O3 60.7(4)
C42 N1 C31 C36 1.3(5)
C42 N1 C31 C32 -178.9(3)
N1 C31 C32 C33 -180.0(3)
C36 C31 C32 C33 -0.1(5)
C31 C32 C33 C34 0.3(6)
C32 C33 C34 C35 0.1(6)
C33 C34 C35 C36 -0.6(6)
C37 N2 C36 C31 -1.3(5)
C37 N2 C36 C35 179.1(3)
N1 C31 C36 N2 -0.2(5)
C32 C31 C36 N2 179.9(3)
N1 C31 C36 C35 179.4(3)
C32 C31 C36 C35 -0.4(5)
C34 C35 C36 N2 -179.6(4)
C34 C35 C36 C31 0.8(6)
C36 N2 C37 C42 1.6(5)
C36 N2 C37 C38 -179.0(4)
N2 C37 C38 C39 -178.3(4)
C42 C37 C38 C39 1.1(6)
C37 C38 C39 C40 -0.4(6)
C38 C39 C40 C41 -0.7(6)
C39 C40 C41 C42 1.0(6)
C31 N1 C42 C37 -0.9(5)
C31 N1 C42 C41 179.9(3)
N2 C37 C42 N1 -0.6(5)
C38 C37 C42 N1 -179.9(3)
N2 C37 C42 C41 178.6(3)
C38 C37 C42 C41 -0.7(5)
C40 C41 C42 N1 178.9(3)
C40 C41 C42 C37 -0.3(5)
